data_2221268
loop_
_publ_author_name
'Li, Sheng'
'Chen, Yue'
'He, Hong-Mei'
'Ma, Yuan-Fang'

_publ_section_title
;<i>catena</i>-Poly[[[diaquathulium(III)]-\m-6-carboxynicotinato-\m-pyridine-2,5-dicarboxylato]
 dihydrate]
;
_journal_coeditor_code BI2347
_journal_issue 4
_journal_name_full 'Acta Crystallographica Section E'
_journal_page_first m411
_journal_paper_doi 10.1107/S1600536809008836
_journal_volume 65
_journal_year 2009
_chemical_formula_iupac '[Tm (C7 H3 N O4) (C7 H4 N O4) (H2 O)2], 2H2 O'
_chemical_formula_moiety 'C14 H11 N2 O10 Tm, 2(H2 O)'
_chemical_formula_sum 'C14 H15 N2 O12 Tm'
_chemical_formula_weight 572.21
_space_group_IT_number 82
_symmetry_cell_setting tetragonal
_symmetry_space_group_name_Hall 'I -4'
_symmetry_space_group_name_H-M 'I -4'
_atom_sites_solution_hydrogens geom
_atom_sites_solution_primary direct
_atom_sites_solution_secondary difmap
_cell_angle_alpha 90.00
_cell_angle_beta 90.00
_cell_angle_gamma 90.00
_cell_formula_units_Z 8
_cell_length_a 15.1286(12)
_cell_length_b 15.1286(12)
_cell_length_c 14.849(2)
_cell_measurement_reflns_used 3085
_cell_measurement_temperature 298(2)
_cell_measurement_theta_max 25.50
_cell_measurement_theta_min 1.90
_cell_volume 3398.6(6)
_computing_cell_refinement 'SAINT-Plus (Bruker, 2001)'
_computing_data_collection 'APEX2 (Bruker, 2004)'
_computing_data_reduction 'SAINT-Plus (Bruker, 2001)'
_computing_molecular_graphics 'SHELXTL (Sheldrick, 2008)'
_computing_publication_material 'SHELXTL (Sheldrick, 2008)'
_computing_structure_refinement 'SHELXL97 (Sheldrick, 2008)'
_computing_structure_solution 'SHELXS97 (Sheldrick, 2008)'
_diffrn_ambient_temperature 298(2)
_diffrn_measured_fraction_theta_full 0.992
_diffrn_measured_fraction_theta_max 0.992
_diffrn_measurement_device_type 'Bruker APEXII CCD'
_diffrn_measurement_method '\f and \w'
_diffrn_radiation_monochromator graphite
_diffrn_radiation_source 'fine-focus sealed tube'
_diffrn_radiation_type MoK\a
_diffrn_radiation_wavelength 0.71073
_diffrn_reflns_av_R_equivalents 0.0314
_diffrn_reflns_av_sigmaI/netI 0.0347
_diffrn_reflns_limit_h_max 16
_diffrn_reflns_limit_h_min -18
_diffrn_reflns_limit_k_max 15
_diffrn_reflns_limit_k_min -18
_diffrn_reflns_limit_l_max 16
_diffrn_reflns_limit_l_min -17
_diffrn_reflns_number 7093
_diffrn_reflns_theta_full 25.50
_diffrn_reflns_theta_max 25.50
_diffrn_reflns_theta_min 1.90
_diffrn_standards_number 0
_exptl_absorpt_coefficient_mu 5.296
_exptl_absorpt_correction_T_max 0.6470
_exptl_absorpt_correction_T_min 0.5688
_exptl_absorpt_correction_type multi-scan
_exptl_absorpt_process_details '(SADABS; Bruker, 2001)'
_exptl_crystal_colour colorless
_exptl_crystal_density_diffrn 2.237
_exptl_crystal_density_method 'not measured'
_exptl_crystal_description block
_exptl_crystal_F_000 2224
_exptl_crystal_size_max 0.12
_exptl_crystal_size_mid 0.11
_exptl_crystal_size_min 0.09
_refine_diff_density_max 6.957
_refine_diff_density_min -1.184
_refine_ls_abs_structure_details 'Flack (1983), 1444 Friedel pairs'
_refine_ls_abs_structure_Flack 0.49(2)
_refine_ls_extinction_method none
_refine_ls_goodness_of_fit_ref 1.067
_refine_ls_hydrogen_treatment constr
_refine_ls_matrix_type full
_refine_ls_number_parameters 263
_refine_ls_number_reflns 3085
_refine_ls_number_restraints 0
_refine_ls_restrained_S_all 1.067
_refine_ls_R_factor_all 0.0447
_refine_ls_R_factor_gt 0.0427
_refine_ls_shift/su_max 0.000
_refine_ls_shift/su_mean 0.000
_refine_ls_structure_factor_coef Fsqd
_refine_ls_weighting_details 'calc w=1/[\s^2^(Fo^2^)+(0.0703P)^2^+51.4546P] where P=(Fo^2^+2Fc^2^)/3'
_refine_ls_weighting_scheme calc
_refine_ls_wR_factor_gt 0.1085
_refine_ls_wR_factor_ref 0.1109
_reflns_number_gt 2977
_reflns_number_total 3085
_reflns_threshold_expression I>2\s(I)
_cod_data_source_file bi2347.cif
_cod_data_source_block I
_cod_database_code 2221268
_cod_database_fobs_code 2221268

loop_
_symmetry_equiv_pos_as_xyz
'x, y, z'
'-x, -y, z'
'y, -x, -z'
'-y, x, -z'
'x+1/2, y+1/2, z+1/2'
'-x+1/2, -y+1/2, z+1/2'
'y+1/2, -x+1/2, -z+1/2'
'-y+1/2, x+1/2, -z+1/2'

loop_
_atom_site_type_symbol
_atom_site_label
_atom_site_fract_x
_atom_site_fract_y
_atom_site_fract_z
_atom_site_U_iso_or_equiv
_atom_site_adp_type
_atom_site_calc_flag
_atom_site_refinement_flags
_atom_site_occupancy
_atom_site_disorder_assembly
_atom_site_disorder_group
. . . . . . . . . . . .

loop_
_atom_type_symbol
_atom_type_description
_atom_type_scat_dispersion_real
_atom_type_scat_dispersion_imag
_atom_type_scat_source
C C 0.0033 0.0016 'International Tables Vol C Tables 4.2.6.8 and 6.1.1.4'
H H 0.0000 0.0000 'International Tables Vol C Tables 4.2.6.8 and 6.1.1.4'
N N 0.0061 0.0033 'International Tables Vol C Tables 4.2.6.8 and 6.1.1.4'
O O 0.0106 0.0060 'International Tables Vol C Tables 4.2.6.8 and 6.1.1.4'
Tm Tm -0.3139 5.2483 'International Tables Vol C Tables 4.2.6.8 and 6.1.1.4'

loop_
_cod_entry_issue_id
_cod_entry_issue_origin
_cod_entry_issue_severity
_cod_entry_issue_description
_cod_entry_issue_author
_cod_entry_issue_date
1 original retraction
;
    This file does not describe any real compound and was retracted by
    the authors. The previously deposited coordinates can be reviewed
    in older revisions of this file or in the COD Subversion
    repository, svn://www.crystallography.net/cod/retracted/.

    The precise reasons for the retraction and other circumstances are
    extensively discussed in the Acta Cryst. E editorial:

    Acta Cryst. E 68 (2012) e14--e15

    http://journals.iucr.org/e/issues/2012/07/00/me0451/index.html
    http://journals.iucr.org/e/issues/2012/07/00/me0451/me0451.pdf
    doi:10.1107/S1600536811037603
    (http://dx.doi.org/10.1107/S1600536811037603)
;
'Andrius Merkys' 2017-02-20
